data_7238123
loop_
_publ_author_name
'Sarma, Rupam J.'
'Baruah, Jubaraj B.'

_publ_section_title
;
 Selectivity in guest--host binding in assemblies of bisphenols
;
_journal_issue 116
_journal_name_full CrystEngComm
_journal_page_first 706
_journal_paper_doi 10.1039/b512786f
_journal_volume 7
_journal_year 2005
_chemical_formula_moiety 'C28 H28 N O4'
_chemical_formula_sum 'C28 H28 N O4'
_chemical_formula_weight 456.52
_chemical_name_common
;Bis(4-hydroxy-3,5-dimethylphenyl)(4-nitrophenyl)methane with
benzene
;
_space_group_IT_number 14
_space_group_name_Hall '-P 2yn'
_space_group_name_H-M_alt 'P 1 21/n 1'
_symmetry_cell_setting monoclinic
_symmetry_space_group_name_H-M 'P 1 21/n 1'
_atom_sites_solution_hydrogens geom
_atom_sites_solution_primary direct
_atom_sites_solution_secondary difmap
_audit_creation_method SHELXL-97
_cell_angle_alpha 90.00
_cell_angle_beta 97.277(2)
_cell_angle_gamma 90.00
_cell_formula_units_Z 4
_cell_length_a 12.110(4)
_cell_length_b 9.815(3)
_cell_length_c 21.260(6)
_cell_measurement_reflns_used 6430
_cell_measurement_temperature 296(2)
_cell_measurement_theta_max 29.66
_cell_measurement_theta_min 2.29
_cell_volume 2506.6(13)
_computing_cell_refinement 'Bruker SMART'
_computing_data_collection 'Bruker SMART'
_computing_data_reduction 'Bruker SAINT'
_computing_molecular_graphics 'Bruker SHELXTL'
_computing_publication_material 'Bruker SHELXTL'
_computing_structure_refinement 'SHELXL-97 (Sheldrick, 1997)'
_computing_structure_solution 'SHELXS-97 (Sheldrick, 1990)'
_diffrn_ambient_temperature 296(2)
_diffrn_measured_fraction_theta_full 0.969
_diffrn_measured_fraction_theta_max 0.969
_diffrn_measurement_device_type 'CCD area detector'
_diffrn_measurement_method 'phi and omega scans'
_diffrn_radiation_monochromator graphite
_diffrn_radiation_source 'fine-focus sealed tube'
_diffrn_radiation_type MoK\a
_diffrn_radiation_wavelength 0.71073
_diffrn_reflns_av_R_equivalents 0.0353
_diffrn_reflns_av_sigmaI/netI 0.0393
_diffrn_reflns_limit_h_max 17
_diffrn_reflns_limit_h_min -12
_diffrn_reflns_limit_k_max 13
_diffrn_reflns_limit_k_min -13
_diffrn_reflns_limit_l_max 28
_diffrn_reflns_limit_l_min -29
_diffrn_reflns_number 30424
_diffrn_reflns_theta_full 30.58
_diffrn_reflns_theta_max 30.58
_diffrn_reflns_theta_min 1.84
_exptl_absorpt_coefficient_mu 0.081
_exptl_absorpt_correction_type none
_exptl_crystal_colour red
_exptl_crystal_density_diffrn 1.210
_exptl_crystal_density_meas 0
_exptl_crystal_density_method 'not measured'
_exptl_crystal_description plates
_exptl_crystal_F_000 968
_exptl_crystal_size_max 0.52
_exptl_crystal_size_mid 0.32
_exptl_crystal_size_min 0.09
_refine_diff_density_max 0.160
_refine_diff_density_min -0.200
_refine_diff_density_rms 0.033
_refine_ls_extinction_coef 0.0001(9)
_refine_ls_extinction_expression Fc^*^=kFc[1+0.001xFc^2^\l^3^/sin(2\q)]^-1/4^
_refine_ls_extinction_method SHELXL
_refine_ls_goodness_of_fit_ref 1.021
_refine_ls_hydrogen_treatment mixed
_refine_ls_matrix_type full
_refine_ls_number_parameters 320
_refine_ls_number_reflns 7470
_refine_ls_number_restraints 0
_refine_ls_restrained_S_all 1.021
_refine_ls_R_factor_all 0.1362
_refine_ls_R_factor_gt 0.0626
_refine_ls_shift/su_max 0.000
_refine_ls_shift/su_mean 0.000
_refine_ls_structure_factor_coef Fsqd
_refine_ls_weighting_details 'calc w=1/[\s^2^(Fo^2^)+(0.0833P)^2^+0.3702P] where P=(Fo^2^+2Fc^2^)/3'
_refine_ls_weighting_scheme calc
_refine_ls_wR_factor_gt 0.1606
_refine_ls_wR_factor_ref 0.1966
_reflns_number_gt 3693
_reflns_number_total 7470
_reflns_threshold_expression >2sigma(I)
_cod_data_source_file b512786f.txt
_cod_data_source_block d4no2_0m
_cod_depositor_comments
;
The following automatic conversions were performed:

data item '_symmetry_cell_setting' value 'Monoclinic' was changed to
'monoclinic' in accordance with the
/home/saulius/struct/COD-crude-data/automatic-downloads/DataCite-retrospective/RSC/depositions/lib/dictionaries/cif_core.dic
dictionary named 'cif_core.dic' version 2.4.2 last updated on
2011-04-26.

Automatic conversion script
Id: cif_fix_values 6909 2019-04-08 15:41:33Z antanas 
;
_cod_original_cell_volume 2506.73(13)
_cod_original_sg_symbol_H-M P2(1)/n
_cod_database_code 7238123

loop_
_symmetry_equiv_pos_as_xyz
'x, y, z'
'-x+1/2, y+1/2, -z+1/2'
'-x, -y, -z'
'x-1/2, -y-1/2, z-1/2'

loop_
_atom_site_label
_atom_site_type_symbol
_atom_site_fract_x
_atom_site_fract_y
_atom_site_fract_z
_atom_site_U_iso_or_equiv
_atom_site_adp_type
_atom_site_occupancy
_atom_site_symmetry_multiplicity
_atom_site_calc_flag
_atom_site_refinement_flags
O1 O 0.05401(11) 0.38625(17) 0.35725(8) 0.0714(4) Uani 1 1 d .
O2 O 0.84190(14) 0.5650(2) 0.38307(10) 0.0945(6) Uani 1 1 d .
O3 O 0.4153(2) 0.1128(3) -0.00222(11) 0.1323(8) Uani 1 1 d .
O4 O 0.5382(2) 0.2547(2) -0.02582(9) 0.1186(8) Uani 1 1 d .
N1 N 0.4707(2) 0.2147(3) 0.00841(10) 0.0857(6) Uani 1 1 d .
C1 C 0.14643(14) 0.41671(18) 0.32832(8) 0.0508(4) Uani 1 1 d .
C2 C 0.12781(14) 0.49271(17) 0.27265(8) 0.0495(4) Uani 1 1 d .
C3 C 0.21930(14) 0.52727(17) 0.24316(8) 0.0484(4) Uani 1 1 d .
H3 H 0.2082 0.5787 0.2062 0.058 Uiso 1 1 calc R
C4 C 0.32717(13) 0.48841(16) 0.26650(8) 0.0443(4) Uani 1 1 d .
C5 C 0.34111(14) 0.41203(18) 0.32142(8) 0.0503(4) Uani 1 1 d .
H5 H 0.4125 0.3843 0.3376 0.060 Uiso 1 1 calc R
C6 C 0.25239(14) 0.37501(18) 0.35341(8) 0.0515(4) Uani 1 1 d .
C7 C 0.42292(14) 0.52928(17) 0.23058(8) 0.0466(4) Uani 1 1 d .
H7 H 0.4073 0.6228 0.2160 0.056 Uiso 1 1 calc R
C8 C 0.53551(13) 0.53382(17) 0.27156(8) 0.0469(4) Uani 1 1 d .
C9 C 0.60773(14) 0.42418(19) 0.27749(9) 0.0537(4) Uani 1 1 d .
H9 H 0.5867 0.3445 0.2555 0.064 Uiso 1 1 calc R
C10 C 0.71045(15) 0.42819(19) 0.31498(10) 0.0580(5) Uani 1 1 d .
C11 C 0.74059(16) 0.5489(2) 0.34656(10) 0.0637(5) Uani 1 1 d .
C12 C 0.67079(17) 0.6605(2) 0.34246(10) 0.0652(5) Uani 1 1 d .
C13 C 0.56871(16) 0.65079(19) 0.30485(9) 0.0575(5) Uani 1 1 d .
H13 H 0.5211 0.7255 0.3020 0.069 Uiso 1 1 calc R
C14 C 0.42998(14) 0.44465(17) 0.17115(8) 0.0476(4) Uani 1 1 d .
C15 C 0.49811(16) 0.4897(2) 0.12781(9) 0.0621(5) Uani 1 1 d .
H15 H 0.5349 0.5725 0.1347 0.075 Uiso 1 1 calc R
C16 C 0.51259(17) 0.4151(2) 0.07493(9) 0.0685(6) Uani 1 1 d .
H16 H 0.5593 0.4458 0.0464 0.082 Uiso 1 1 calc R
C17 C 0.45672(17) 0.2945(2) 0.06513(9) 0.0622(5) Uani 1 1 d .
C18 C 0.38764(19) 0.2468(2) 0.10592(10) 0.0695(6) Uani 1 1 d .
H18 H 0.3499 0.1648 0.0980 0.083 Uiso 1 1 calc R
C19 C 0.37471(17) 0.32262(19) 0.15947(9) 0.0601(5) Uani 1 1 d .
H19 H 0.3282 0.2909 0.1879 0.072 Uiso 1 1 calc R
C20 C 0.01228(15) 0.5384(2) 0.24675(11) 0.0700(6) Uani 1 1 d .
H20A H 0.0156 0.5930 0.2096 0.105 Uiso 1 1 calc R
H20B H -0.0188 0.5912 0.2782 0.105 Uiso 1 1 calc R
H20C H -0.0337 0.4601 0.2359 0.105 Uiso 1 1 calc R
C21 C 0.27079(19) 0.2926(3) 0.41396(11) 0.0826(7) Uani 1 1 d .
H21A H 0.2486 0.3453 0.4483 0.124 Uiso 1 1 calc R
H21B H 0.3482 0.2695 0.4231 0.124 Uiso 1 1 calc R
H21C H 0.2272 0.2107 0.4089 0.124 Uiso 1 1 calc R
C22 C 0.78486(18) 0.3045(2) 0.32084(13) 0.0802(7) Uani 1 1 d .
H22A H 0.8505 0.3228 0.3012 0.120 Uiso 1 1 calc R
H22B H 0.7458 0.2285 0.3001 0.120 Uiso 1 1 calc R
H22C H 0.8057 0.2836 0.3648 0.120 Uiso 1 1 calc R
C23 C 0.7051(2) 0.7910(3) 0.37754(16) 0.1082(10) Uani 1 1 d .
H23A H 0.7583 0.8385 0.3558 0.162 Uiso 1 1 calc R
H23B H 0.7380 0.7697 0.4199 0.162 Uiso 1 1 calc R
H23C H 0.6409 0.8475 0.3792 0.162 Uiso 1 1 calc R
C24 C 0.8892(6) 0.6402(12) 0.9367(3) 0.206(4) Uani 1 1 d .
H24 H 0.8936 0.5900 0.9000 0.247 Uiso 1 1 calc R
C25 C 0.9050(5) 0.7773(13) 0.9371(4) 0.210(4) Uani 1 1 d .
H25 H 0.9193 0.8227 0.9006 0.252 Uiso 1 1 calc R
C26 C 0.8995(4) 0.8465(5) 0.9919(6) 0.185(3) Uani 1 1 d .
H26 H 0.9089 0.9405 0.9936 0.222 Uiso 1 1 calc R
C27 C 0.8800(4) 0.7761(10) 1.0434(3) 0.171(2) Uani 1 1 d .
H27 H 0.8799 0.8190 1.0824 0.206 Uiso 1 1 calc R
C28 C 0.8614(6) 0.6462(8) 1.0371(4) 0.191(2) Uani 1 1 d .
H28 H 0.8418 0.5989 1.0720 0.229 Uiso 1 1 calc R
C29 C 0.8679(6) 0.5810(6) 0.9878(5) 0.202(3) Uani 1 1 d .
H29 H 0.8572 0.4871 0.9877 0.243 Uiso 1 1 calc R
H1O H 0.071(2) 0.350(3) 0.3928(14) 0.094(9) Uiso 1 1 d .
H2O H 0.869(2) 0.487(3) 0.3865(14) 0.109(11) Uiso 1 1 d .

loop_
_atom_site_aniso_label
_atom_site_aniso_U_11
_atom_site_aniso_U_22
_atom_site_aniso_U_33
_atom_site_aniso_U_23
_atom_site_aniso_U_13
_atom_site_aniso_U_12
O1 0.0487(8) 0.0970(11) 0.0709(10) 0.0146(9) 0.0169(7) -0.0039(7)
O2 0.0638(10) 0.0920(13) 0.1183(15) -0.0115(11) -0.0253(9) -0.0093(9)
O3 0.1347(18) 0.150(2) 0.1135(16) -0.0706(15) 0.0218(13) -0.0055(16)
O4 0.167(2) 0.1252(16) 0.0740(12) -0.0028(11) 0.0557(14) 0.0294(15)
N1 0.0941(16) 0.1007(16) 0.0619(12) -0.0122(11) 0.0082(12) 0.0321(13)
C1 0.0439(9) 0.0539(10) 0.0559(10) -0.0013(8) 0.0115(8) -0.0039(7)
C2 0.0449(9) 0.0508(9) 0.0520(10) -0.0027(8) 0.0025(8) 0.0040(7)
C3 0.0493(10) 0.0494(9) 0.0463(9) 0.0030(7) 0.0051(8) 0.0046(7)
C4 0.0437(9) 0.0448(8) 0.0448(9) -0.0007(7) 0.0070(7) 0.0013(7)
C5 0.0426(9) 0.0568(10) 0.0512(10) 0.0062(8) 0.0041(8) 0.0043(8)
C6 0.0472(10) 0.0585(10) 0.0488(10) 0.0065(8) 0.0063(8) -0.0006(8)
C7 0.0476(9) 0.0452(9) 0.0476(9) 0.0043(7) 0.0081(8) 0.0010(7)
C8 0.0424(9) 0.0507(9) 0.0489(9) 0.0022(7) 0.0111(7) -0.0058(7)
C9 0.0471(10) 0.0538(10) 0.0608(11) -0.0022(8) 0.0087(8) -0.0069(8)
C10 0.0453(10) 0.0629(11) 0.0664(12) 0.0035(9) 0.0093(9) -0.0021(8)
C11 0.0484(10) 0.0723(13) 0.0686(12) 0.0004(10) 0.0006(9) -0.0095(9)
C12 0.0590(11) 0.0653(12) 0.0696(13) -0.0081(10) 0.0023(10) -0.0127(10)
C13 0.0559(11) 0.0526(10) 0.0647(11) -0.0023(8) 0.0101(9) -0.0041(8)
C14 0.0432(9) 0.0538(10) 0.0459(9) 0.0064(7) 0.0061(7) 0.0037(7)
C15 0.0616(12) 0.0732(13) 0.0531(11) 0.0051(9) 0.0127(9) -0.0069(10)
C16 0.0638(12) 0.0930(16) 0.0506(11) 0.0081(11) 0.0153(9) 0.0067(11)
C17 0.0643(12) 0.0773(13) 0.0442(10) -0.0016(9) 0.0045(9) 0.0224(11)
C18 0.0799(14) 0.0605(12) 0.0684(13) -0.0110(10) 0.0111(12) 0.0019(10)
C19 0.0673(12) 0.0577(11) 0.0579(11) -0.0022(9) 0.0176(9) -0.0024(9)
C20 0.0474(11) 0.0794(14) 0.0816(14) 0.0069(11) 0.0024(10) 0.0096(9)
C21 0.0651(13) 0.1101(18) 0.0725(14) 0.0369(13) 0.0087(11) -0.0024(12)
C22 0.0549(12) 0.0831(15) 0.1008(18) 0.0001(13) 0.0030(12) 0.0107(11)
C23 0.0999(19) 0.0838(17) 0.131(2) -0.0364(16) -0.0246(17) -0.0078(15)
C24 0.181(5) 0.331(11) 0.100(3) -0.043(5) -0.008(4) 0.105(7)
C25 0.163(5) 0.295(9) 0.191(7) 0.136(7) 0.093(5) 0.078(6)
C26 0.121(3) 0.126(3) 0.321(9) -0.009(5) 0.077(5) -0.013(3)
C27 0.145(4) 0.243(7) 0.133(4) -0.062(4) 0.046(3) -0.019(5)
C28 0.270(7) 0.148(4) 0.157(5) 0.056(4) 0.037(5) 0.010(5)
C29 0.255(7) 0.134(4) 0.209(7) -0.053(5) -0.001(6) 0.036(4)

loop_
_atom_type_symbol
_atom_type_description
_atom_type_scat_dispersion_real
_atom_type_scat_dispersion_imag
_atom_type_scat_source
C C 0.0033 0.0016 'International Tables Vol C Tables 4.2.6.8 and 6.1.1.4'
H H 0.0000 0.0000 'International Tables Vol C Tables 4.2.6.8 and 6.1.1.4'
N N 0.0061 0.0033 'International Tables Vol C Tables 4.2.6.8 and 6.1.1.4'
O O 0.0106 0.0060 'International Tables Vol C Tables 4.2.6.8 and 6.1.1.4'

loop_
_geom_angle_atom_site_label_1
_geom_angle_atom_site_label_2
_geom_angle_atom_site_label_3
_geom_angle
O1 C1 C6 121.93(17)
O1 C1 C2 116.27(16)
C6 C1 C2 121.80(16)
C3 C2 C1 117.64(15)
C3 C2 C20 121.47(16)
C1 C2 C20 120.88(17)
C2 C3 C4 122.78(15)
C5 C4 C3 117.36(15)
C5 C4 C7 123.30(15)
C3 C4 C7 119.34(14)
C4 C5 C6 122.45(15)
C5 C6 C1 117.97(16)
C5 C6 C21 121.08(16)
C1 C6 C21 120.94(17)
C4 C7 C8 113.87(13)
C4 C7 C14 113.52(14)
C8 C7 C14 110.50(13)
C13 C8 C9 117.43(16)
C13 C8 C7 119.92(15)
C9 C8 C7 122.65(15)
C8 C9 C10 122.68(17)
C9 C10 C11 117.58(17)
C9 C10 C22 120.44(18)
C11 C10 C22 121.98(18)
O2 C11 C12 116.08(19)
O2 C11 C10 122.18(19)
C12 C11 C10 121.74(17)
C11 C12 C13 118.39(18)
C11 C12 C23 120.86(19)
C13 C12 C23 120.7(2)
C8 C13 C12 122.17(18)
C19 C14 C15 118.29(17)
C19 C14 C7 123.09(16)
C15 C14 C7 118.59(16)
C16 C15 C14 121.58(19)
C17 C16 C15 118.4(2)
C18 C17 C16 122.22(19)
C18 C17 N1 119.0(2)
C16 C17 N1 118.8(2)
C17 C18 C19 118.7(2)
C14 C19 C18 120.78(19)
C29 C24 C25 119.0(6)
C26 C25 C24 118.7(6)
C27 C26 C25 118.4(6)
C28 C27 C26 117.9(5)
C29 C28 C27 124.4(6)
C28 C29 C24 121.5(7)
O3 N1 O4 123.4(2)
O3 N1 C17 118.4(3)
O4 N1 C17 118.2(3)

loop_
_geom_bond_atom_site_label_1
_geom_bond_atom_site_label_2
_geom_bond_distance
C1 O1 1.377(2)
C1 C6 1.387(2)
C1 C2 1.393(2)
C2 C3 1.383(2)
C2 C20 1.506(2)
C3 C4 1.391(2)
C4 C5 1.380(2)
C4 C7 1.521(2)
C5 C6 1.391(2)
C6 C21 1.513(3)
C7 C8 1.523(2)
C7 C14 1.523(2)
C8 C13 1.381(2)
C8 C9 1.382(2)
C9 C10 1.390(2)
C10 C11 1.388(3)
C10 C22 1.507(3)
C11 O2 1.375(2)
C11 C12 1.380(3)
C12 C13 1.388(3)
C12 C23 1.513(3)
C14 C19 1.379(3)
C14 C15 1.385(3)
C15 C16 1.371(3)
C16 C17 1.366(3)
C17 C18 1.362(3)
C17 N1 1.466(3)
C18 C19 1.386(3)
C24 C29 1.287(9)
C24 C25 1.359(10)
C25 C26 1.356(10)
C26 C27 1.341(9)
C27 C28 1.299(7)
C28 C29 1.240(8)
N1 O3 1.210(3)
N1 O4 1.226(3)

loop_
_geom_torsion_atom_site_label_1
_geom_torsion_atom_site_label_2
_geom_torsion_atom_site_label_3
_geom_torsion_atom_site_label_4
_geom_torsion
O1 C1 C2 C3 178.73(16)
C6 C1 C2 C3 -0.8(3)
O1 C1 C2 C20 0.3(3)
C6 C1 C2 C20 -179.22(18)
C1 C2 C3 C4 0.6(3)
C20 C2 C3 C4 178.97(17)
C2 C3 C4 C5 0.1(3)
C2 C3 C4 C7 179.21(15)
C3 C4 C5 C6 -0.6(3)
C7 C4 C5 C6 -179.63(16)
C4 C5 C6 C1 0.3(3)
C4 C5 C6 C21 -179.25(19)
O1 C1 C6 C5 -179.13(17)
C2 C1 C6 C5 0.4(3)
O1 C1 C6 C21 0.5(3)
C2 C1 C6 C21 179.95(19)
C5 C4 C7 C8 -24.6(2)
C3 C4 C7 C8 156.36(15)
C5 C4 C7 C14 103.03(18)
C3 C4 C7 C14 -76.03(19)
C4 C7 C8 C13 -86.47(19)
C14 C7 C8 C13 144.38(16)
C4 C7 C8 C9 93.30(19)
C14 C7 C8 C9 -35.8(2)
C13 C8 C9 C10 -0.1(3)
C7 C8 C9 C10 -179.89(16)
C8 C9 C10 C11 -1.0(3)
C8 C9 C10 C22 178.67(19)
C9 C10 C11 O2 -177.72(19)
C22 C10 C11 O2 2.7(3)
C9 C10 C11 C12 1.5(3)
C22 C10 C11 C12 -178.1(2)
O2 C11 C12 C13 178.32(19)
C10 C11 C12 C13 -0.9(3)
O2 C11 C12 C23 -1.0(3)
C10 C11 C12 C23 179.7(2)
C9 C8 C13 C12 0.7(3)
C7 C8 C13 C12 -179.50(17)
C11 C12 C13 C8 -0.2(3)
C23 C12 C13 C8 179.1(2)
C4 C7 C14 C19 -15.6(2)
C8 C7 C14 C19 113.75(18)
C4 C7 C14 C15 166.77(15)
C8 C7 C14 C15 -63.90(19)
C19 C14 C15 C16 -1.0(3)
C7 C14 C15 C16 176.72(17)
C14 C15 C16 C17 0.8(3)
C15 C16 C17 C18 0.1(3)
C15 C16 C17 N1 179.37(17)
C16 C17 C18 C19 -0.7(3)
N1 C17 C18 C19 180.00(18)
C15 C14 C19 C18 0.4(3)
C7 C14 C19 C18 -177.27(17)
C17 C18 C19 C14 0.5(3)
C29 C24 C25 C26 1.0(10)
C24 C25 C26 C27 0.9(9)
C25 C26 C27 C28 -3.8(9)
C26 C27 C28 C29 5.2(11)
C27 C28 C29 C24 -3.4(12)
C25 C24 C29 C28 0.2(11)
C18 C17 N1 O3 4.3(3)
C16 C17 N1 O3 -175.0(2)
C18 C17 N1 O4 -175.7(2)
C16 C17 N1 O4 5.0(3)
